data_2224627
loop_
_publ_author_name
'Pei, Changgui'
'Bai, Peikang'
'Guo, Zhangxia'

_publ_section_title Chloridobis(1,10-phenanthroline-\k^2^<i>N</i>,<i>N</i>')(2,2,2-trichloroacetato-\k<i>O</i>)cobalt(II)
_journal_coeditor_code GK2250
_journal_issue 1
_journal_name_full 'Acta Crystallographica Section E'
_journal_page_first m102
_journal_paper_doi 10.1107/S1600536809054671
_journal_volume 66
_journal_year 2010
_chemical_formula_iupac '[Co (C2 Cl3 O2) Cl (C12 H8 N2)2]'
_chemical_formula_moiety 'C26 H16 Cl4 Co N4 O2'
_chemical_formula_sum 'C26 H16 Cl4 Co N4 O2'
_chemical_formula_weight 617.16
_chemical_name_systematic
;
Chloridobis(1,10-phenanthroline-\k^2^<i>N</i>,<i>N</i>')(2,2,2-
trichloroacetato-\k<i>O</i>)cobalt(II)
;
_space_group_IT_number 14
_symmetry_cell_setting monoclinic
_symmetry_space_group_name_Hall '-P 2ybc'
_symmetry_space_group_name_H-M 'P 1 21/c 1'
_atom_sites_solution_hydrogens geom
_atom_sites_solution_primary direct
_atom_sites_solution_secondary difmap
_audit_creation_method SHELXL-97
_cell_angle_alpha 90.00
_cell_angle_beta 112.6850(10)
_cell_angle_gamma 90.00
_cell_formula_units_Z 4
_cell_length_a 18.2170(6)
_cell_length_b 10.4612(4)
_cell_length_c 14.6638(7)
_cell_measurement_reflns_used 7284
_cell_measurement_temperature 293(2)
_cell_measurement_theta_max 28.091
_cell_measurement_theta_min 2.295
_cell_volume 2578.32(18)
_computing_cell_refinement 'SAINT (Bruker, 2005)'
_computing_data_collection 'SMART (Bruker, 2005)'
_computing_data_reduction 'SAINT (Bruker, 2005)'
_computing_molecular_graphics 'SHELXTL (Sheldrick, 2008)'
_computing_publication_material 'SHELXL97 (Sheldrick, 2008)'
_computing_structure_refinement 'SHELXL97 (Sheldrick, 2008)'
_computing_structure_solution 'SHELXS97 (Sheldrick, 2008)'
_diffrn_ambient_temperature 293(2)
_diffrn_detector_area_resol_mean 0
_diffrn_measured_fraction_theta_full 0.994
_diffrn_measured_fraction_theta_max 0.994
_diffrn_measurement_device_type 'Bruker SMART APEX'
_diffrn_measurement_method 'phi and omega scans'
_diffrn_radiation_monochromator graphite
_diffrn_radiation_source 'fine-focus sealed tube'
_diffrn_radiation_type MoK\a
_diffrn_radiation_wavelength 0.71073
_diffrn_reflns_av_R_equivalents 0.0468
_diffrn_reflns_av_sigmaI/netI 0.0358
_diffrn_reflns_limit_h_max 21
_diffrn_reflns_limit_h_min -17
_diffrn_reflns_limit_k_max 12
_diffrn_reflns_limit_k_min -11
_diffrn_reflns_limit_l_max 16
_diffrn_reflns_limit_l_min -17
_diffrn_reflns_number 13155
_diffrn_reflns_theta_full 25.05
_diffrn_reflns_theta_max 25.05
_diffrn_reflns_theta_min 2.29
_diffrn_standards_decay_% 0
_diffrn_standards_interval_count 0
_diffrn_standards_interval_time 0
_diffrn_standards_number 0
_exptl_absorpt_coefficient_mu 1.117
_exptl_absorpt_correction_T_max 0.8243
_exptl_absorpt_correction_T_min 0.7600
_exptl_absorpt_correction_type multi-scan
_exptl_absorpt_process_details '(SADABS; Sheldrick, 2005)'
_exptl_crystal_colour brown
_exptl_crystal_density_diffrn 1.595
_exptl_crystal_density_method 'not measured'
_exptl_crystal_description block
_exptl_crystal_F_000 1244
_exptl_crystal_size_max 0.26
_exptl_crystal_size_mid 0.20
_exptl_crystal_size_min 0.18
_refine_diff_density_max 0.561
_refine_diff_density_min -0.621
_refine_ls_extinction_method none
_refine_ls_goodness_of_fit_ref 1.006
_refine_ls_hydrogen_treatment constr
_refine_ls_matrix_type full
_refine_ls_number_parameters 344
_refine_ls_number_reflns 4536
_refine_ls_number_restraints 0
_refine_ls_restrained_S_all 1.006
_refine_ls_R_factor_all 0.0380
_refine_ls_R_factor_gt 0.0306
_refine_ls_shift/su_max 0.001
_refine_ls_shift/su_mean 0.000
_refine_ls_structure_factor_coef Fsqd
_refine_ls_weighting_details 'calc w=1/[\s^2^(Fo^2^)+(0.0420P)^2^+0.9036P] where P=(Fo^2^+2Fc^2^)/3'
_refine_ls_weighting_scheme calc
_refine_ls_wR_factor_gt 0.0812
_refine_ls_wR_factor_ref 0.0855
_reflns_number_gt 3821
_reflns_number_total 4536
_reflns_threshold_expression I>2sigma(I)
_cod_data_source_file gk2250.cif
_cod_data_source_block I
_cod_depositor_comments
;
The following automatic conversions were performed:
'_symmetry_cell_setting' value 'Monoclinic' changed to 'monoclinic'
according to '/home/saulius/struct/CIF-dictionaries/cif_core.dic'
dictionary named 'cif_core.dic' version 2.4.1 from 2010-06-29.

Automatic conversion script
Id: cif_fix_enum 1527 2010-12-29 10:47:43Z saulius 

The following automatic conversions were performed:

'_symmetry_cell_setting' value 'Monoclinic' changed to 'monoclinic'
according to /home/saulius/struct/CIF-dictionaries/cif_core.dic
dictionary named 'cif_core.dic' version 2.4.1 from 2010-06-29.

Automatic conversion script
Id: cif_fix_values 1715 2011-07-08 13:25:40Z adriana 
;
_cod_original_sg_symbol_H-M 'P 21/c'
_cod_database_code 2224627
_cod_database_fobs_code 2224627

loop_
_symmetry_equiv_pos_as_xyz
'x, y, z'
'-x, y+1/2, -z+1/2'
'-x, -y, -z'
'x, -y-1/2, z-1/2'

loop_
_atom_site_type_symbol
_atom_site_label
_atom_site_fract_x
_atom_site_fract_y
_atom_site_fract_z
_atom_site_U_iso_or_equiv
_atom_site_adp_type
_atom_site_calc_flag
_atom_site_refinement_flags
_atom_site_occupancy
_atom_site_disorder_assembly
_atom_site_disorder_group
Co Co1 0.290424(16) 0.88315(3) 0.12391(2) 0.03091(10) Uani d . 1 . .
N N1 0.39845(10) 0.79092(17) 0.12432(13) 0.0340(4) Uani d . 1 . .
N N2 0.36251(10) 1.04002(17) 0.10756(13) 0.0360(4) Uani d . 1 . .
N N3 0.19137(10) 1.00424(18) 0.11353(13) 0.0347(4) Uani d . 1 . .
N N4 0.22255(11) 0.89736(17) -0.03298(13) 0.0349(4) Uani d . 1 . .
O O1 0.11352(10) 0.7113(2) 0.04032(17) 0.0690(6) Uani d . 1 . .
O O2 0.24513(9) 0.69856(14) 0.10847(11) 0.0389(4) Uani d . 1 . .
Cl Cl1 0.1960(6) 0.5139(6) -0.0763(5) 0.0730(5) Uani d P 0.190(5) A 1
Cl Cl2 0.229(3) 0.430(3) 0.132(4) 0.0645(8) Uani d P 0.190(5) A 1
Cl Cl3 0.0807(13) 0.462(2) -0.0130(11) 0.1180(11) Uani d P 0.190(5) A 1
Cl Cl1' 0.23758(16) 0.50950(12) -0.04800(13) 0.0730(5) Uani d P 0.810(5) A 2
Cl Cl2' 0.2220(6) 0.4154(7) 0.1267(8) 0.0645(8) Uani d P 0.810(5) A 2
Cl Cl3' 0.0798(3) 0.4598(4) -0.0455(2) 0.1180(11) Uani d P 0.810(5) A 2
Cl Cl4 0.34432(3) 0.89244(5) 0.30104(4) 0.04054(15) Uani d . 1 . .
C C1 0.17636(16) 0.5183(2) 0.02503(19) 0.0511(6) Uani d . 1 . .
C C2 0.17667(13) 0.6599(2) 0.06043(16) 0.0364(5) Uani d . 1 A .
C C4 0.41513(14) 0.6677(2) 0.13065(18) 0.0424(5) Uani d . 1 . .
H H4 0.3759 0.6100 0.1294 0.051 Uiso calc R 1 . .
C C5 0.48902(15) 0.6199(2) 0.13921(19) 0.0500(6) Uani d . 1 . .
H H5 0.4980 0.5322 0.1423 0.060 Uiso calc R 1 . .
C C6 0.54786(14) 0.7022(3) 0.14301(19) 0.0491(6) Uani d . 1 . .
H H6 0.5975 0.6712 0.1496 0.059 Uiso calc R 1 . .
C C7 0.53335(13) 0.8331(2) 0.13705(16) 0.0395(5) Uani d . 1 . .
C C8 0.45653(12) 0.8735(2) 0.12710(15) 0.0325(5) Uani d . 1 . .
C C9 0.43734(12) 1.0069(2) 0.11826(15) 0.0327(5) Uani d . 1 . .
C C10 0.49480(14) 1.0973(2) 0.11934(17) 0.0405(5) Uani d . 1 . .
C C11 0.47207(15) 1.2252(2) 0.10689(19) 0.0505(6) Uani d . 1 . .
H H11 0.5082 1.2882 0.1071 0.061 Uiso calc R 1 . .
C C12 0.39604(16) 1.2573(2) 0.0943(2) 0.0547(7) Uani d . 1 . .
H H12 0.3797 1.3422 0.0850 0.066 Uiso calc R 1 . .
C C13 0.34353(14) 1.1621(2) 0.09570(19) 0.0467(6) Uani d . 1 . .
H H13 0.2922 1.1856 0.0878 0.056 Uiso calc R 1 . .
C C14 0.57281(14) 1.0536(3) 0.13301(19) 0.0498(6) Uani d . 1 . .
H H14 0.6118 1.1131 0.1368 0.060 Uiso calc R 1 . .
C C15 0.59105(14) 0.9289(3) 0.14048(19) 0.0506(6) Uani d . 1 . .
H H15 0.6420 0.9037 0.1480 0.061 Uiso calc R 1 . .
C C16 0.23604(15) 0.8363(3) -0.10371(17) 0.0446(6) Uani d . 1 . .
H H16 0.2808 0.7844 -0.0865 0.054 Uiso calc R 1 . .
C C17 0.18590(17) 0.8463(3) -0.20312(18) 0.0590(7) Uani d . 1 . .
H H17 0.1963 0.7997 -0.2508 0.071 Uiso calc R 1 . .
C C18 0.12179(17) 0.9246(3) -0.22945(19) 0.0578(7) Uani d . 1 . .
H H18 0.0890 0.9340 -0.2958 0.069 Uiso calc R 1 . .
C C19 0.10473(14) 0.9916(2) -0.15691(17) 0.0431(5) Uani d . 1 . .
C C20 0.15708(12) 0.9720(2) -0.05844(16) 0.0344(5) Uani d . 1 . .
C C21 0.14063(12) 1.0312(2) 0.01997(16) 0.0328(5) Uani d . 1 . .
C C22 0.07409(13) 1.1109(2) -0.00170(18) 0.0389(5) Uani d . 1 . .
C C23 0.06112(14) 1.1647(2) 0.0780(2) 0.0465(6) Uani d . 1 . .
H H23 0.0177 1.2182 0.0671 0.056 Uiso calc R 1 . .
C C24 0.11226(15) 1.1384(3) 0.1715(2) 0.0498(6) Uani d . 1 . .
H H24 0.1044 1.1741 0.2251 0.060 Uiso calc R 1 . .
C C25 0.17703(15) 1.0572(2) 0.18682(17) 0.0440(6) Uani d . 1 . .
H H25 0.2115 1.0397 0.2514 0.053 Uiso calc R 1 . .
C C26 0.02322(14) 1.1322(2) -0.1033(2) 0.0487(6) Uani d . 1 . .
H H26 -0.0207 1.1857 -0.1185 0.058 Uiso calc R 1 . .
C C27 0.03816(15) 1.0759(3) -0.17682(19) 0.0509(6) Uani d . 1 . .
H H27 0.0046 1.0919 -0.2420 0.061 Uiso calc R 1 . .

loop_
_atom_site_aniso_label
_atom_site_aniso_U_11
_atom_site_aniso_U_22
_atom_site_aniso_U_33
_atom_site_aniso_U_12
_atom_site_aniso_U_13
_atom_site_aniso_U_23
Co1 0.02742(16) 0.03019(17) 0.03545(17) 0.00155(11) 0.01248(13) 0.00274(12)
N1 0.0299(9) 0.0333(10) 0.0382(10) 0.0020(8) 0.0124(8) 0.0025(8)
N2 0.0326(10) 0.0319(10) 0.0427(10) -0.0007(8) 0.0135(8) 0.0015(8)
N3 0.0319(9) 0.0373(10) 0.0358(9) 0.0029(8) 0.0141(8) 0.0018(8)
N4 0.0331(9) 0.0361(10) 0.0379(10) 0.0018(8) 0.0165(8) 0.0033(8)
O1 0.0364(10) 0.0618(12) 0.1007(16) 0.0080(9) 0.0175(10) -0.0022(12)
O2 0.0374(9) 0.0346(8) 0.0444(9) -0.0048(7) 0.0153(7) 0.0011(7)
Cl1 0.0975(14) 0.0771(6) 0.0503(7) 0.0091(8) 0.0352(9) -0.0132(5)
Cl2 0.085(2) 0.039(2) 0.0671(15) 0.0147(14) 0.0268(15) 0.0094(15)
Cl3 0.0788(7) 0.0729(7) 0.132(2) -0.0317(5) -0.0366(18) -0.0075(18)
Cl1' 0.0975(14) 0.0771(6) 0.0503(7) 0.0091(8) 0.0352(9) -0.0132(5)
Cl2' 0.085(2) 0.039(2) 0.0671(15) 0.0147(14) 0.0268(15) 0.0094(15)
Cl3' 0.0788(7) 0.0729(7) 0.132(2) -0.0317(5) -0.0366(18) -0.0075(18)
Cl4 0.0363(3) 0.0438(3) 0.0378(3) 0.0023(2) 0.0102(2) 0.0029(2)
C1 0.0529(15) 0.0415(14) 0.0488(14) -0.0056(12) 0.0083(12) -0.0031(12)
C2 0.0328(12) 0.0406(12) 0.0364(11) 0.0010(10) 0.0141(10) 0.0060(10)
C4 0.0405(13) 0.0347(12) 0.0517(14) 0.0037(10) 0.0175(11) 0.0037(11)
C5 0.0478(15) 0.0431(14) 0.0580(16) 0.0132(12) 0.0191(13) 0.0008(12)
C6 0.0373(13) 0.0576(16) 0.0536(15) 0.0134(12) 0.0187(11) -0.0004(13)
C7 0.0326(12) 0.0509(14) 0.0351(12) 0.0039(11) 0.0132(10) -0.0011(11)
C8 0.0291(11) 0.0394(12) 0.0281(10) -0.0001(9) 0.0101(9) 0.0000(9)
C9 0.0296(11) 0.0386(12) 0.0288(10) -0.0033(9) 0.0100(9) -0.0014(9)
C10 0.0383(13) 0.0444(14) 0.0375(12) -0.0103(10) 0.0131(10) -0.0036(10)
C11 0.0487(15) 0.0430(15) 0.0584(15) -0.0164(12) 0.0190(13) -0.0025(12)
C12 0.0532(15) 0.0335(13) 0.0740(18) -0.0048(11) 0.0207(14) 0.0020(13)
C13 0.0406(13) 0.0348(13) 0.0637(16) 0.0012(11) 0.0189(12) 0.0033(12)
C14 0.0342(13) 0.0600(17) 0.0561(15) -0.0138(12) 0.0185(11) -0.0052(13)
C15 0.0294(12) 0.0687(18) 0.0535(15) -0.0018(12) 0.0159(11) -0.0054(14)
C16 0.0477(13) 0.0512(14) 0.0424(13) 0.0060(12) 0.0257(11) 0.0028(12)
C17 0.0686(18) 0.077(2) 0.0373(13) 0.0120(16) 0.0266(13) -0.0001(13)
C18 0.0593(17) 0.0757(19) 0.0336(13) 0.0056(15) 0.0126(12) 0.0058(13)
C19 0.0401(13) 0.0494(14) 0.0367(12) -0.0021(11) 0.0114(10) 0.0057(11)
C20 0.0304(11) 0.0355(12) 0.0370(11) -0.0028(9) 0.0128(9) 0.0039(10)
C21 0.0270(11) 0.0298(11) 0.0405(12) -0.0017(9) 0.0118(9) 0.0034(9)
C22 0.0293(11) 0.0332(12) 0.0515(14) -0.0003(9) 0.0128(10) 0.0035(10)
C23 0.0375(13) 0.0414(13) 0.0639(16) 0.0083(11) 0.0233(12) 0.0014(12)
C24 0.0509(15) 0.0520(15) 0.0535(15) 0.0090(12) 0.0278(13) -0.0039(13)
C25 0.0454(13) 0.0492(14) 0.0395(12) 0.0066(11) 0.0186(11) -0.0003(11)
C26 0.0337(12) 0.0450(14) 0.0580(16) 0.0089(11) 0.0073(11) 0.0098(12)
C27 0.0426(14) 0.0561(16) 0.0428(13) 0.0062(12) 0.0040(11) 0.0097(13)

loop_
_atom_type_symbol
_atom_type_description
_atom_type_scat_dispersion_real
_atom_type_scat_dispersion_imag
_atom_type_scat_source
C C 0.0033 0.0016 'International Tables Vol C Tables 4.2.6.8 and 6.1.1.4'
H H 0.0000 0.0000 'International Tables Vol C Tables 4.2.6.8 and 6.1.1.4'
N N 0.0061 0.0033 'International Tables Vol C Tables 4.2.6.8 and 6.1.1.4'
O O 0.0106 0.0060 'International Tables Vol C Tables 4.2.6.8 and 6.1.1.4'
Cl Cl 0.1484 0.1585 'International Tables Vol C Tables 4.2.6.8 and 6.1.1.4'
Co Co 0.3494 0.9721 'International Tables Vol C Tables 4.2.6.8 and 6.1.1.4'

loop_
_geom_angle_atom_site_label_1
_geom_angle_atom_site_label_2
_geom_angle_atom_site_label_3
_geom_angle_site_symmetry_1
_geom_angle_site_symmetry_3
_geom_angle
_geom_angle_publ_flag
O2 Co1 N4 . . 84.70(6) ?
O2 Co1 N3 . . 104.56(6) ?
N4 Co1 N3 . . 76.40(7) ?
O2 Co1 N2 . . 157.18(6) ?
N4 Co1 N2 . . 87.28(7) ?
N3 Co1 N2 . . 94.21(7) ?
O2 Co1 N1 . . 84.80(6) ?
N4 Co1 N1 . . 100.27(7) ?
N3 Co1 N1 . . 169.56(7) ?
N2 Co1 N1 . . 75.65(7) ?
O2 Co1 Cl4 . . 97.77(5) ?
N4 Co1 Cl4 . . 168.35(5) ?
N3 Co1 Cl4 . . 91.98(5) ?
N2 Co1 Cl4 . . 94.39(5) ?
N1 Co1 Cl4 . . 91.31(5) ?
C4 N1 C8 . . 117.74(19) ?
C4 N1 Co1 . . 127.80(15) ?
C8 N1 Co1 . . 114.18(14) ?
C13 N2 C9 . . 117.68(19) ?
C13 N2 Co1 . . 127.44(15) ?
C9 N2 Co1 . . 114.68(14) ?
C25 N3 C21 . . 117.66(19) ?
C25 N3 Co1 . . 127.58(15) ?
C21 N3 Co1 . . 114.71(14) ?
C16 N4 C20 . . 118.3(2) ?
C16 N4 Co1 . . 126.95(16) ?
C20 N4 Co1 . . 114.59(14) ?
C2 O2 Co1 . . 129.44(15) ?
C2 C1 Cl1 . . 110.4(3) ?
C2 C1 Cl3 . . 107.9(8) ?
Cl1 C1 Cl3 . . 104.0(7) ?
C2 C1 Cl2 . . 105.5(12) ?
Cl1 C1 Cl2 . . 123.8(18) ?
Cl3 C1 Cl2 . . 104.3(15) ?
C2 C1 Cl2' . . 110.8(3) ?
C2 C1 Cl3' . . 113.3(2) ?
Cl2' C1 Cl3' . . 108.8(3) ?
C2 C1 Cl1' . . 108.47(17) ?
Cl2' C1 Cl1' . . 105.7(4) ?
Cl3' C1 Cl1' . . 109.5(2) ?
O1 C2 O2 . . 130.7(2) ?
O1 C2 C1 . . 117.5(2) ?
O2 C2 C1 . . 111.7(2) ?
N1 C4 C5 . . 123.0(2) ?
N1 C4 H4 . . 118.5 ?
C5 C4 H4 . . 118.5 ?
C6 C5 C4 . . 119.7(2) ?
C6 C5 H5 . . 120.2 ?
C4 C5 H5 . . 120.2 ?
C5 C6 C7 . . 119.6(2) ?
C5 C6 H6 . . 120.2 ?
C7 C6 H6 . . 120.2 ?
C6 C7 C8 . . 117.2(2) ?
C6 C7 C15 . . 124.4(2) ?
C8 C7 C15 . . 118.4(2) ?
N1 C8 C7 . . 122.8(2) ?
N1 C8 C9 . . 117.28(18) ?
C7 C8 C9 . . 119.9(2) ?
N2 C9 C10 . . 122.7(2) ?
N2 C9 C8 . . 117.34(19) ?
C10 C9 C8 . . 120.0(2) ?
C11 C10 C9 . . 117.6(2) ?
C11 C10 C14 . . 123.7(2) ?
C9 C10 C14 . . 118.8(2) ?
C12 C11 C10 . . 119.2(2) ?
C12 C11 H11 . . 120.4 ?
C10 C11 H11 . . 120.4 ?
C11 C12 C13 . . 119.4(2) ?
C11 C12 H12 . . 120.3 ?
C13 C12 H12 . . 120.3 ?
N2 C13 C12 . . 123.4(2) ?
N2 C13 H13 . . 118.3 ?
C12 C13 H13 . . 118.3 ?
C15 C14 C10 . . 121.6(2) ?
C15 C14 H14 . . 119.2 ?
C10 C14 H14 . . 119.2 ?
C14 C15 C7 . . 121.3(2) ?
C14 C15 H15 . . 119.3 ?
C7 C15 H15 . . 119.3 ?
N4 C16 C17 . . 122.7(2) ?
N4 C16 H16 . . 118.7 ?
C17 C16 H16 . . 118.7 ?
C18 C17 C16 . . 119.2(2) ?
C18 C17 H17 . . 120.4 ?
C16 C17 H17 . . 120.4 ?
C17 C18 C19 . . 120.3(2) ?
C17 C18 H18 . . 119.9 ?
C19 C18 H18 . . 119.9 ?
C20 C19 C18 . . 116.4(2) ?
C20 C19 C27 . . 119.0(2) ?
C18 C19 C27 . . 124.7(2) ?
N4 C20 C19 . . 123.0(2) ?
N4 C20 C21 . . 117.54(19) ?
C19 C20 C21 . . 119.4(2) ?
N3 C21 C22 . . 123.0(2) ?
N3 C21 C20 . . 116.70(18) ?
C22 C21 C20 . . 120.3(2) ?
C23 C22 C21 . . 117.4(2) ?
C23 C22 C26 . . 123.7(2) ?
C21 C22 C26 . . 118.9(2) ?
C24 C23 C22 . . 119.5(2) ?
C24 C23 H23 . . 120.3 ?
C22 C23 H23 . . 120.3 ?
C23 C24 C25 . . 119.6(2) ?
C23 C24 H24 . . 120.2 ?
C25 C24 H24 . . 120.2 ?
N3 C25 C24 . . 122.9(2) ?
N3 C25 H25 . . 118.6 ?
C24 C25 H25 . . 118.6 ?
C27 C26 C22 . . 120.9(2) ?
C27 C26 H26 . . 119.5 ?
C22 C26 H26 . . 119.5 ?
C26 C27 C19 . . 121.5(2) ?
C26 C27 H27 . . 119.3 ?
C19 C27 H27 . . 119.3 ?

loop_
_geom_bond_atom_site_label_1
_geom_bond_atom_site_label_2
_geom_bond_site_symmetry_2
_geom_bond_distance
_geom_bond_publ_flag
Co1 O2 . 2.078(2) y
Co1 N4 . 2.155(2) y
Co1 N3 . 2.161(2) y
Co1 N2 . 2.172(2) y
Co1 N1 . 2.190(2) y
Co1 Cl4 . 2.3985(6) y
N1 C4 . 1.320(3) ?
N1 C8 . 1.355(3) ?
N2 C13 . 1.316(3) ?
N2 C9 . 1.356(3) ?
N3 C25 . 1.321(3) ?
N3 C21 . 1.356(3) ?
N4 C16 . 1.320(3) ?
N4 C20 . 1.352(3) ?
O1 C2 . 1.199(3) ?
O2 C2 . 1.240(3) ?
Cl1 C1 . 1.658(6) ?
Cl2 C1 . 1.75(5) ?
Cl3 C1 . 1.72(2) ?
Cl1' C1 . 1.822(3) ?
Cl2' C1 . 1.766(11) ?
Cl3' C1 . 1.770(4) ?
C1 C2 . 1.569(3) ?
C4 C5 . 1.395(3) ?
C4 H4 . 0.9300 ?
C5 C6 . 1.359(4) ?
C5 H5 . 0.9300 ?
C6 C7 . 1.390(4) ?
C6 H6 . 0.9300 ?
C7 C8 . 1.415(3) ?
C7 C15 . 1.439(3) ?
C8 C9 . 1.432(3) ?
C9 C10 . 1.406(3) ?
C10 C11 . 1.392(4) ?
C10 C14 . 1.431(3) ?
C11 C12 . 1.367(4) ?
C11 H11 . 0.9300 ?
C12 C13 . 1.386(3) ?
C12 H12 . 0.9300 ?
C13 H13 . 0.9300 ?
C14 C15 . 1.340(4) ?
C14 H14 . 0.9300 ?
C15 H15 . 0.9300 ?
C16 C17 . 1.394(3) ?
C16 H16 . 0.9300 ?
C17 C18 . 1.355(4) ?
C17 H17 . 0.9300 ?
C18 C19 . 1.405(4) ?
C18 H18 . 0.9300 ?
C19 C20 . 1.405(3) ?
C19 C27 . 1.435(4) ?
C20 C21 . 1.436(3) ?
C21 C22 . 1.403(3) ?
C22 C23 . 1.398(3) ?
C22 C26 . 1.436(3) ?
C23 C24 . 1.355(4) ?
C23 H23 . 0.9300 ?
C24 C25 . 1.400(3) ?
C24 H24 . 0.9300 ?
C25 H25 . 0.9300 ?
C26 C27 . 1.346(4) ?
C26 H26 . 0.9300 ?
C27 H27 . 0.9300 ?

loop_
_geom_hbond_atom_site_label_D
_geom_hbond_atom_site_label_H
_geom_hbond_atom_site_label_A
_geom_hbond_site_symmetry_A
_geom_hbond_distance_DH
_geom_hbond_distance_HA
_geom_hbond_distance_DA
_geom_hbond_angle_DHA
_geom_hbond_publ_flag
C17 H17 O2 4_575 0.93 2.54 3.364(3) 147.5 n
C11 H11 Cl4 2_655 0.93 2.73 3.548(2) 147.8 n
C23 H23 O1 3_575 0.93 2.42 3.249(3) 149.0 n
